data_4312783
loop_
_publ_author_name
'Mohammad A. Omary'
'Manal A. Rawashdeh-Omary'
'Himashinie V. K. Diyabalanage'
'H. V. Rasika Dias'

_publ_contact_author_address
;Dept. of Chemistry and Biochemistry
The University of Texas at Arlington
Arlington
Texas 76019-0065
USA
;
_publ_contact_author_email dias@uta.edu
_publ_contact_author_fax 817-272-3808
_publ_contact_author_name 'Dr. Rasika Dias'
_publ_contact_author_phone 817-272-3813
_publ_section_title
;
 Blue Phosphors of Dinuclear and Mononuclear Copper(I) and Silver(I)
 Complexes of 3,5-Bis(trifluoromethyl)pyrazolate and the Related
 Bis(pyrazolyl)borate
;
_journal_name_full 'Inorganic Chemistry'
_journal_page_first 8612
_journal_page_last 8614
_journal_paper_doi 10.1021/ic0347586
_journal_volume 42
_journal_year 2003
_chemical_formula_sum 'C18 H15 B Cu F12 N5'
_chemical_formula_weight 603.70
_chemical_name_common '[H2B(3,5-(CF3)2Pz)2]Cu(collidine)'
_chemical_name_systematic
; 
 ? 
;
_space_group_IT_number 19
_symmetry_cell_setting orthorhombic
_symmetry_space_group_name_Hall 'P 2ac 2ab'
_symmetry_space_group_name_H-M 'P 21 21 21'
_atom_sites_solution_hydrogens geom
_atom_sites_solution_primary direct
_atom_sites_solution_secondary difmap
_audit_creation_method SHELXL-97
_cell_angle_alpha 90.00
_cell_angle_beta 90.00
_cell_angle_gamma 90.00
_cell_formula_units_Z 4
_cell_length_a 8.8424(5)
_cell_length_b 15.5308(9)
_cell_length_c 16.6883(10)
_cell_measurement_temperature 100(2)
_cell_volume 2291.8(2)
_computing_cell_refinement 'Bruker XSCANS'
_computing_data_collection 'Bruker XSCANS'
_computing_data_reduction 'Bruker SHELXTL'
_computing_molecular_graphics 'Bruker SHELXTL'
_computing_publication_material 'Bruker SHELXTL'
_computing_structure_refinement 'SHELXL-97 (Sheldrick, 1997)'
_computing_structure_solution 'SHELXS-97 (Sheldrick, 1990)'
_diffrn_ambient_temperature 100(2)
_diffrn_measured_fraction_theta_full 0.998
_diffrn_measured_fraction_theta_max 0.998
_diffrn_measurement_device_type 'Bruker APEX'
_diffrn_measurement_method '\w scans'
_diffrn_radiation_monochromator graphite
_diffrn_radiation_source 'fine-focus sealed tube'
_diffrn_radiation_type MoK\a
_diffrn_radiation_wavelength 0.71073
_diffrn_reflns_av_R_equivalents 0.0220
_diffrn_reflns_av_sigmaI/netI 0.0238
_diffrn_reflns_limit_h_max 10
_diffrn_reflns_limit_h_min -10
_diffrn_reflns_limit_k_max 19
_diffrn_reflns_limit_k_min -16
_diffrn_reflns_limit_l_max 20
_diffrn_reflns_limit_l_min -18
_diffrn_reflns_number 14502
_diffrn_reflns_theta_full 26.00
_diffrn_reflns_theta_max 26.00
_diffrn_reflns_theta_min 2.44
_exptl_absorpt_coefficient_mu 1.068
_exptl_absorpt_correction_type multi-scan
_exptl_absorpt_process_details 'SADABS, 2000'
_exptl_crystal_colour colorless
_exptl_crystal_density_diffrn 1.750
_exptl_crystal_density_method 'not measured'
_exptl_crystal_description block
_exptl_crystal_F_000 1200
_exptl_crystal_size_max 0.14
_exptl_crystal_size_mid 0.36
_exptl_crystal_size_min 0.40
_refine_diff_density_max 0.273
_refine_diff_density_min -0.214
_refine_diff_density_rms 0.047
_refine_ls_abs_structure_details 'Flack H D (1983), Acta Cryst. A39, 876-881'
_refine_ls_abs_structure_Flack -0.003(8)
_refine_ls_extinction_method none
_refine_ls_goodness_of_fit_ref 1.032
_refine_ls_hydrogen_treatment mixed
_refine_ls_matrix_type full
_refine_ls_number_parameters 345
_refine_ls_number_reflns 4487
_refine_ls_number_restraints 0
_refine_ls_restrained_S_all 1.032
_refine_ls_R_factor_all 0.0241
_refine_ls_R_factor_gt 0.0235
_refine_ls_shift/su_max 0.005
_refine_ls_shift/su_mean 0.000
_refine_ls_structure_factor_coef Fsqd
_refine_ls_weighting_details 'calc w=1/[\s^2^(Fo^2^)+(0.0345P)^2^+0.7326P] where P=(Fo^2^+2Fc^2^)/3'
_refine_ls_weighting_scheme calc
_refine_ls_wR_factor_gt 0.0600
_refine_ls_wR_factor_ref 0.0604
_reflns_number_gt 4386
_reflns_number_total 4487
_reflns_threshold_expression >2sigma(I)
_cod_data_source_file ic0347586si20030703_111401_2.cif
_cod_data_source_block 03027
_cod_depositor_comments
;
The following automatic conversions were performed:

'_symmetry_cell_setting' value 'Orthorhombic' changed to
'orthorhombic' according to the built-in table from CIF Core
dictionary named 'cif_core.dic' version 2.4.1 from 2010-06-29.

Automatic conversion script
Id: cif_fix_values 1646 2011-03-28 12:23:43Z adriana 
;
_cod_database_code 4312783

loop_
_symmetry_equiv_pos_as_xyz
'x, y, z'
'-x+1/2, -y, z+1/2'
'-x, y+1/2, -z+1/2'
'x+1/2, -y+1/2, -z'

loop_
_atom_site_label
_atom_site_type_symbol
_atom_site_fract_x
_atom_site_fract_y
_atom_site_fract_z
_atom_site_U_iso_or_equiv
_atom_site_adp_type
_atom_site_occupancy
_atom_site_symmetry_multiplicity
_atom_site_calc_flag
_atom_site_refinement_flags
_atom_site_disorder_assembly
_atom_site_disorder_group
Cu Cu -0.02764(3) -0.132826(14) -0.174254(14) 0.01891(7) Uani 1 1 d . . .
N N -0.14034(18) -0.15307(10) -0.27219(10) 0.0186(4) Uani 1 1 d . . .
N11 N 0.06519(17) -0.05824(10) -0.02537(10) 0.0168(3) Uani 1 1 d . . .
N12 N -0.03503(19) -0.11441(10) -0.05732(9) 0.0177(3) Uani 1 1 d . . .
N21 N 0.26847(18) -0.05820(10) -0.13278(10) 0.0174(3) Uani 1 1 d . . .
N22 N 0.20560(17) -0.11656(10) -0.18308(10) 0.0179(3) Uani 1 1 d . . .
C2 C -0.1692(2) -0.08701(13) -0.32244(12) 0.0194(4) Uani 1 1 d . . .
C3 C -0.2394(2) -0.10012(15) -0.39596(12) 0.0249(4) Uani 1 1 d . . .
H3A H -0.2601 -0.0525 -0.4299 0.030 Uiso 1 1 calc R . .
C4 C -0.2794(3) -0.18277(16) -0.41998(13) 0.0285(5) Uani 1 1 d . . .
C5 C -0.2467(2) -0.24962(15) -0.36830(13) 0.0266(5) Uani 1 1 d . . .
H5A H -0.2713 -0.3070 -0.3831 0.032 Uiso 1 1 calc R . .
C6 C -0.1786(2) -0.23398(13) -0.29515(13) 0.0222(4) Uani 1 1 d . . .
C7 C -0.1224(3) 0.00110(14) -0.29546(13) 0.0251(4) Uani 1 1 d . . .
H7A H -0.0144 0.0008 -0.2822 0.038 Uiso 1 1 calc R . .
H7B H -0.1810 0.0175 -0.2480 0.038 Uiso 1 1 calc R . .
H7C H -0.1410 0.0426 -0.3386 0.038 Uiso 1 1 calc R . .
C8 C -0.3562(3) -0.1982(2) -0.49944(15) 0.0461(7) Uani 1 1 d . . .
H8A H -0.3553 -0.2600 -0.5116 0.069 Uiso 1 1 calc R . .
H8B H -0.3023 -0.1669 -0.5416 0.069 Uiso 1 1 calc R . .
H8C H -0.4610 -0.1779 -0.4967 0.069 Uiso 1 1 calc R . .
C9 C -0.1461(3) -0.30546(15) -0.23725(15) 0.0327(5) Uani 1 1 d . . .
H9A H -0.0418 -0.3006 -0.2181 0.049 Uiso 1 1 calc R . .
H9B H -0.1597 -0.3610 -0.2642 0.049 Uiso 1 1 calc R . .
H9C H -0.2158 -0.3015 -0.1917 0.049 Uiso 1 1 calc R . .
C13 C -0.1041(2) -0.15263(12) 0.00431(12) 0.0193(4) Uani 1 1 d . . .
C14 C -0.0503(2) -0.12228(13) 0.07693(12) 0.0219(4) Uani 1 1 d . . .
H14A H -0.0803 -0.1390 0.1293 0.026 Uiso 1 1 calc R . .
C15 C 0.0563(2) -0.06250(12) 0.05548(12) 0.0197(4) Uani 1 1 d . . .
F16C F -0.31296(15) -0.20490(9) -0.06877(8) 0.0337(3) Uani 1 1 d . . .
F16B F -0.15861(17) -0.29815(9) -0.02260(11) 0.0447(4) Uani 1 1 d . . .
F16A F -0.30469(18) -0.22996(12) 0.05771(9) 0.0493(4) Uani 1 1 d . . .
C16 C -0.2206(2) -0.22126(15) -0.00788(13) 0.0264(5) Uani 1 1 d . . .
F17C F 0.12207(16) 0.07621(8) 0.10106(8) 0.0327(3) Uani 1 1 d . . .
F17B F 0.29666(14) -0.02002(9) 0.10224(8) 0.0331(3) Uani 1 1 d . . .
F17A F 0.11387(17) -0.02745(9) 0.18677(7) 0.0346(3) Uani 1 1 d . . .
C17 C 0.1489(3) -0.00801(14) 0.11039(13) 0.0247(4) Uani 1 1 d . . .
C23 C 0.3204(2) -0.15718(13) -0.21865(12) 0.0194(4) Uani 1 1 d . . .
C24 C 0.4594(2) -0.12549(12) -0.19306(11) 0.0206(4) Uani 1 1 d . . .
H24A H 0.5576 -0.1431 -0.2093 0.025 Uiso 1 1 calc R . .
C25 C 0.4210(2) -0.06263(13) -0.13871(12) 0.0194(4) Uani 1 1 d . . .
F26C F 0.25077(18) -0.30187(9) -0.23917(8) 0.0362(3) Uani 1 1 d . . .
F26B F 0.41228(14) -0.24596(9) -0.32036(9) 0.0352(3) Uani 1 1 d . . .
F26A F 0.17780(14) -0.21005(8) -0.32667(8) 0.0297(3) Uani 1 1 d . . .
C26 C 0.2900(2) -0.22824(14) -0.27660(13) 0.0231(4) Uani 1 1 d . . .
F27C F 0.52028(16) -0.01835(10) -0.01432(8) 0.0371(3) Uani 1 1 d . . .
F27B F 0.49758(14) 0.07841(8) -0.10569(10) 0.0385(3) Uani 1 1 d . . .
C27 C 0.5254(2) -0.00493(13) -0.09338(13) 0.0255(4) Uani 1 1 d . . .
F27A F 0.66806(14) -0.01894(9) -0.11655(9) 0.0336(3) Uani 1 1 d . . .
B B 0.1609(2) 0.00128(14) -0.08251(14) 0.0188(4) Uani 1 1 d . . .
H2 H 0.081(2) 0.0345(15) -0.1253(13) 0.019(6) Uiso 1 1 d . . .
H1 H 0.222(2) 0.0447(14) -0.0473(13) 0.012(5) Uiso 1 1 d . . .

loop_
_atom_site_aniso_label
_atom_site_aniso_U_11
_atom_site_aniso_U_22
_atom_site_aniso_U_33
_atom_site_aniso_U_23
_atom_site_aniso_U_13
_atom_site_aniso_U_12
Cu 0.02031(11) 0.01640(11) 0.02002(12) -0.00042(10) -0.00369(10) -0.00085(9)
N 0.0149(8) 0.0196(9) 0.0214(8) -0.0040(7) 0.0016(6) -0.0018(6)
N11 0.0166(8) 0.0151(8) 0.0185(8) -0.0008(6) -0.0004(6) 0.0013(6)
N12 0.0156(7) 0.0172(8) 0.0204(8) 0.0008(6) -0.0015(7) 0.0008(6)
N21 0.0184(8) 0.0160(8) 0.0179(8) 0.0008(6) -0.0008(6) -0.0020(6)
N22 0.0184(7) 0.0177(8) 0.0176(8) 0.0015(7) -0.0003(6) -0.0010(6)
C2 0.0171(8) 0.0224(10) 0.0186(9) -0.0012(8) 0.0048(8) 0.0000(7)
C3 0.0234(10) 0.0319(12) 0.0195(10) 0.0003(9) 0.0025(8) 0.0023(9)
C4 0.0247(10) 0.0392(14) 0.0216(11) -0.0091(9) 0.0012(9) -0.0006(10)
C5 0.0237(10) 0.0268(11) 0.0293(12) -0.0121(9) 0.0031(9) -0.0032(9)
C6 0.0191(9) 0.0198(10) 0.0277(11) -0.0068(8) 0.0020(8) -0.0006(8)
C7 0.0308(11) 0.0193(11) 0.0252(11) 0.0005(8) 0.0017(9) 0.0004(9)
C8 0.0525(16) 0.0601(18) 0.0257(13) -0.0139(12) -0.0101(12) -0.0025(14)
C9 0.0369(13) 0.0215(11) 0.0396(13) -0.0017(10) -0.0044(10) -0.0011(10)
C13 0.0173(9) 0.0171(10) 0.0236(10) 0.0035(7) 0.0014(8) 0.0016(7)
C14 0.0240(10) 0.0208(10) 0.0207(9) 0.0002(8) 0.0036(8) 0.0012(8)
C15 0.0214(10) 0.0178(9) 0.0199(9) -0.0024(8) 0.0013(8) 0.0044(8)
F16C 0.0280(7) 0.0335(7) 0.0396(8) 0.0102(6) -0.0119(6) -0.0086(6)
F16B 0.0375(8) 0.0189(7) 0.0776(11) 0.0040(7) -0.0152(8) -0.0052(6)
F16A 0.0420(9) 0.0711(11) 0.0347(8) 0.0101(8) 0.0058(7) -0.0327(8)
C16 0.0250(10) 0.0267(11) 0.0274(11) 0.0080(9) -0.0036(9) -0.0043(9)
F17C 0.0466(8) 0.0192(6) 0.0325(7) -0.0069(5) -0.0025(6) -0.0006(6)
F17B 0.0265(7) 0.0402(8) 0.0325(7) -0.0081(6) -0.0066(5) -0.0008(6)
F17A 0.0505(8) 0.0343(7) 0.0190(6) -0.0039(6) -0.0007(6) -0.0027(6)
C17 0.0319(11) 0.0218(10) 0.0205(10) -0.0034(8) -0.0013(9) 0.0018(9)
C23 0.0244(10) 0.0182(10) 0.0157(10) 0.0042(7) 0.0019(8) 0.0006(8)
C24 0.0179(8) 0.0213(9) 0.0227(10) 0.0042(8) 0.0041(8) 0.0021(8)
C25 0.0187(9) 0.0179(10) 0.0215(10) 0.0066(8) -0.0012(7) -0.0011(7)
F26C 0.0577(9) 0.0221(7) 0.0287(7) 0.0014(5) -0.0005(6) -0.0076(6)
F26B 0.0317(6) 0.0351(7) 0.0387(8) -0.0125(7) 0.0107(6) 0.0050(5)
F26A 0.0327(6) 0.0358(7) 0.0205(6) -0.0062(6) -0.0045(6) 0.0046(5)
C26 0.0244(10) 0.0231(11) 0.0219(11) 0.0005(8) 0.0035(8) 0.0017(8)
F27C 0.0320(7) 0.0497(8) 0.0297(7) -0.0076(6) -0.0055(6) -0.0109(7)
F27B 0.0251(7) 0.0194(6) 0.0709(10) -0.0014(6) -0.0031(6) -0.0043(5)
C27 0.0179(9) 0.0229(10) 0.0359(12) 0.0006(8) -0.0006(9) -0.0024(9)
F27A 0.0155(6) 0.0338(7) 0.0516(8) -0.0018(6) 0.0014(6) -0.0022(5)
B 0.0177(10) 0.0152(10) 0.0236(11) 0.0007(9) 0.0004(9) 0.0014(9)

loop_
_atom_type_symbol
_atom_type_description
_atom_type_scat_dispersion_real
_atom_type_scat_dispersion_imag
_atom_type_scat_source
C C 0.0033 0.0016 'International Tables Vol C Tables 4.2.6.8 and 6.1.1.4'
H H 0.0000 0.0000 'International Tables Vol C Tables 4.2.6.8 and 6.1.1.4'
B B 0.0013 0.0007 'International Tables Vol C Tables 4.2.6.8 and 6.1.1.4'
N N 0.0061 0.0033 'International Tables Vol C Tables 4.2.6.8 and 6.1.1.4'
F F 0.0171 0.0103 'International Tables Vol C Tables 4.2.6.8 and 6.1.1.4'
Cu Cu 0.3201 1.2651 'International Tables Vol C Tables 4.2.6.8 and 6.1.1.4'

loop_
_geom_angle_atom_site_label_1
_geom_angle_atom_site_label_2
_geom_angle_atom_site_label_3
_geom_angle
_geom_angle_site_symmetry_1
_geom_angle_site_symmetry_3
_geom_angle_publ_flag
N Cu N12 147.10(7) . . ?
N Cu N22 117.95(6) . . ?
N12 Cu N22 94.88(7) . . ?
C2 N C6 118.79(18) . . ?
C2 N Cu 119.84(13) . . ?
C6 N Cu 121.07(14) . . ?
N12 N11 C15 108.88(15) . . ?
N12 N11 B 119.45(15) . . ?
C15 N11 B 131.57(17) . . ?
C13 N12 N11 106.41(15) . . ?
C13 N12 Cu 135.43(14) . . ?
N11 N12 Cu 117.48(12) . . ?
C25 N21 N22 109.24(16) . . ?
C25 N21 B 132.29(17) . . ?
N22 N21 B 118.44(15) . . ?
C23 N22 N21 106.26(15) . . ?
C23 N22 Cu 136.65(13) . . ?
N21 N22 Cu 116.34(12) . . ?
N C2 C3 121.44(18) . . ?
N C2 C7 117.07(18) . . ?
C3 C2 C7 121.48(19) . . ?
C2 C3 C4 120.2(2) . . ?
C5 C4 C3 117.4(2) . . ?
C5 C4 C8 121.6(2) . . ?
C3 C4 C8 121.0(2) . . ?
C4 C5 C6 120.7(2) . . ?
N C6 C5 121.4(2) . . ?
N C6 C9 117.14(19) . . ?
C5 C6 C9 121.5(2) . . ?
N12 C13 C14 111.46(17) . . ?
N12 C13 C16 121.79(18) . . ?
C14 C13 C16 126.72(18) . . ?
C15 C14 C13 103.78(18) . . ?
N11 C15 C14 109.47(18) . . ?
N11 C15 C17 123.57(18) . . ?
C14 C15 C17 126.95(19) . . ?
F16C C16 F16A 107.74(18) . . ?
F16C C16 F16B 106.40(19) . . ?
F16A C16 F16B 106.83(18) . . ?
F16C C16 C13 113.04(17) . . ?
F16A C16 C13 110.22(19) . . ?
F16B C16 C13 112.29(18) . . ?
F17B C17 F17C 107.47(18) . . ?
F17B C17 F17A 107.00(18) . . ?
F17C C17 F17A 106.77(17) . . ?
F17B C17 C15 113.43(17) . . ?
F17C C17 C15 112.67(17) . . ?
F17A C17 C15 109.15(18) . . ?
N22 C23 C24 111.60(17) . . ?
N22 C23 C26 120.10(18) . . ?
C24 C23 C26 128.29(19) . . ?
C25 C24 C23 103.63(17) . . ?
N21 C25 C24 109.27(18) . . ?
N21 C25 C27 123.28(19) . . ?
C24 C25 C27 127.43(18) . . ?
F26A C26 F26B 107.76(17) . . ?
F26A C26 F26C 106.23(18) . . ?
F26B C26 F26C 106.71(17) . . ?
F26A C26 C23 112.64(17) . . ?
F26B C26 C23 111.22(19) . . ?
F26C C26 C23 111.93(17) . . ?
F27B C27 F27C 107.29(18) . . ?
F27B C27 F27A 106.70(17) . . ?
F27C C27 F27A 106.97(18) . . ?
F27B C27 C25 113.00(18) . . ?
F27C C27 C25 112.69(17) . . ?
F27A C27 C25 109.84(18) . . ?
N21 B N11 107.69(16) . . ?

loop_
_geom_bond_atom_site_label_1
_geom_bond_atom_site_label_2
_geom_bond_distance
_geom_bond_site_symmetry_2
_geom_bond_publ_flag
Cu N 1.9400(17) . ?
Cu N12 1.9734(16) . ?
Cu N22 2.0830(15) . ?
N C2 1.349(3) . ?
N C6 1.357(3) . ?
N11 N12 1.353(2) . ?
N11 C15 1.353(3) . ?
N11 B 1.575(3) . ?
N12 C13 1.335(3) . ?
N21 C25 1.354(3) . ?
N21 N22 1.355(2) . ?
N21 B 1.569(3) . ?
N22 C23 1.334(3) . ?
C2 C3 1.390(3) . ?
C2 C7 1.499(3) . ?
C3 C4 1.390(3) . ?
C4 C5 1.380(3) . ?
C4 C8 1.509(3) . ?
C5 C6 1.383(3) . ?
C6 C9 1.499(3) . ?
C13 C14 1.385(3) . ?
C13 C16 1.496(3) . ?
C14 C15 1.371(3) . ?
C15 C17 1.492(3) . ?
F16C C16 1.328(2) . ?
F16B C16 1.337(3) . ?
F16A C16 1.330(3) . ?
F17C C17 1.339(2) . ?
F17B C17 1.327(3) . ?
F17A C17 1.346(3) . ?
C23 C24 1.391(3) . ?
C23 C26 1.492(3) . ?
C24 C25 1.375(3) . ?
C25 C27 1.492(3) . ?
F26C C26 1.349(3) . ?
F26B C26 1.333(2) . ?
F26A C26 1.328(3) . ?
F27C C27 1.337(3) . ?
F27B C27 1.333(2) . ?
C27 F27A 1.337(3) . ?
